data_7014455
loop_
_publ_author_name
'Sugimoto, Hideki'
'Tano, Hiroyuki'
'Suyama, Koichiro'
'Kobayashi, Tomoya'
'Miyake, Hiroyuki'
'Itoh, Shinobu'
'Mtei, Regina P.'
'Kirk, Martin L.'

_publ_section_title
;
 Chalcogenidobis(ene-1,2-dithiolate)molybdenum(IV) complexes
 (chalcogenide E = O, S, Se): probing Mo\\tb E and ene-1,2-dithiolate
 substituent effects on geometric and electronic structure.
;
_journal_issue 5
_journal_name_full 'Dalton transactions (Cambridge, England : 2003)'
_journal_page_first 1119
_journal_page_last 1131
_journal_paper_doi 10.1039/c0dt00871k
_journal_volume 40
_journal_year 2011
_chemical_formula_moiety 'C28 H52 Mo N2 O8 S4 Se '
_chemical_formula_sum 'C28 H52 Mo N2 O8 S4 Se'
_chemical_formula_weight 847.87
_space_group_IT_number 61
_symmetry_cell_setting orthorhombic
_symmetry_Int_Tables_number 61
_symmetry_space_group_name_Hall '-P 2ac 2ab'
_symmetry_space_group_name_H-M 'P b c a'
_cell_angle_alpha 90.0000
_cell_angle_beta 90.0000
_cell_angle_gamma 90.0000
_cell_formula_units_Z 8
_cell_length_a 12.7676(7)
_cell_length_b 18.3036(10)
_cell_length_c 31.9341(17)
_cell_measurement_reflns_used 19055
_cell_measurement_temperature 100.1
_cell_measurement_theta_max 27.5
_cell_measurement_theta_min 3.0
_cell_volume 7462.8(7)
_computing_cell_refinement CrystalClear
_computing_data_collection CrystalClear
_computing_data_reduction CrystalStructure
_computing_publication_material 'CrystalStructure 3.8'
_computing_structure_refinement CRYSTALS
_computing_structure_solution SIR2004
_diffrn_ambient_temperature 100.1
_diffrn_detector_area_resol_mean 7.31
_diffrn_measured_fraction_theta_full 0.986
_diffrn_measured_fraction_theta_max 0.986
_diffrn_measurement_device_type 'Rigaku Mercury'
_diffrn_measurement_method \w
_diffrn_radiation_type 'Mo K\a'
_diffrn_radiation_wavelength 0.71070
_diffrn_reflns_av_R_equivalents 0.049
_diffrn_reflns_limit_h_max 16
_diffrn_reflns_limit_h_min -16
_diffrn_reflns_limit_k_max 23
_diffrn_reflns_limit_k_min -23
_diffrn_reflns_limit_l_max 40
_diffrn_reflns_limit_l_min -41
_diffrn_reflns_number 56065
_diffrn_reflns_theta_full 27.47
_diffrn_reflns_theta_max 27.47
_exptl_absorpt_coefficient_mu 1.596
_exptl_absorpt_correction_T_max 0.727
_exptl_absorpt_correction_T_min 0.622
_exptl_absorpt_correction_type multi-scan
_exptl_absorpt_process_details 'Jacobson, R. (1998) Private communication'
_exptl_crystal_colour orange
_exptl_crystal_density_diffrn 1.509
_exptl_crystal_density_method 'not measured'
_exptl_crystal_description prism
_exptl_crystal_F_000 3504.00
_exptl_crystal_size_max 0.30
_exptl_crystal_size_mid 0.20
_exptl_crystal_size_min 0.20
_refine_diff_density_max 2.42
_refine_diff_density_min -1.02
_refine_ls_extinction_method none
_refine_ls_goodness_of_fit_ref 1.029
_refine_ls_hydrogen_treatment refall
_refine_ls_number_parameters 482
_refine_ls_number_reflns 8417
_refine_ls_R_factor_gt 0.0566
_refine_ls_shift/su_max 0.0000
_refine_ls_structure_factor_coef Fsqd
_refine_ls_weighting_details 'w = 1/[0.0029Fo^2^ + 1.0000\s(Fo^2^)]/(4Fo^2^)'
_refine_ls_weighting_scheme calc
_refine_ls_wR_factor_ref 0.1689
_reflns_number_gt 6531
_reflns_number_total 8435
_reflns_threshold_expression F^2^>2.0\s(F^2^)
_cod_data_source_file C0DT00871K.TXT
_cod_data_source_block '__MoSeLCOOMe'
_cod_original_formula_sum 'C28 H52 Mo N2 O8 S4 Se '
_cod_database_code 7014455

loop_
_symmetry_equiv_pos_site_id
_symmetry_equiv_pos_as_xyz
1 +X,+Y,+Z
2 1/2-X,1/2+Y,+Z
3 +X,1/2-Y,1/2+Z
4 1/2-X,-Y,1/2+Z
5 -X,-Y,-Z
6 1/2+X,1/2-Y,-Z
7 -X,1/2+Y,1/2-Z
8 1/2+X,+Y,1/2-Z

loop_
_atom_site_label
_atom_site_type_symbol
_atom_site_fract_x
_atom_site_fract_y
_atom_site_fract_z
_atom_site_U_iso_or_equiv
_atom_site_adp_type
_atom_site_occupancy
_atom_site_symmetry_multiplicity
_atom_site_calc_flag
_atom_site_refinement_flags
_atom_site_disorder_assembly
_atom_site_disorder_group
Mo(1) Mo 0.59647(3) 0.15784(2) 0.372330(10) 0.01883(10) Uani 1.00 1 d . . .
Se(1) Se 0.56339(4) 0.27156(2) 0.345520(10) 0.02623(12) Uani 1.00 1 d . . .
S(1) S 0.43734(9) 0.10114(6) 0.39169(3) 0.0208(2) Uani 1.00 1 d . . .
S(2) S 0.59143(9) 0.07131(6) 0.31739(3) 0.0207(2) Uani 1.00 1 d . . .
S(3) S 0.77806(10) 0.13628(7) 0.36999(4) 0.0317(3) Uani 1.00 1 d . . .
S(4) S 0.62647(11) 0.16363(7) 0.44529(4) 0.0313(3) Uani 1.00 1 d . . .
O(1) O 0.2688(2) -0.03855(18) 0.32479(12) 0.0351(9) Uani 1.00 1 d . . .
O(2) O 0.2504(2) 0.0077(2) 0.38922(11) 0.0334(9) Uani 1.00 1 d . . .
O(3) O 0.4706(2) -0.09005(16) 0.28583(10) 0.0254(8) Uani 1.00 1 d . . .
O(4) O 0.4153(2) 0.00991(17) 0.25029(11) 0.0286(8) Uani 1.00 1 d . . .
O(5) O 1.0043(5) 0.1098(4) 0.3964(2) 0.050(2) Uani 0.60 1 d P . .
O(6) O 0.9838(4) 0.1863(3) 0.4501(2) 0.0395(18) Uani 0.60 1 d P . .
O(7) O 0.8473(7) 0.1060(3) 0.5106(2) 0.055(2) Uani 0.60 1 d P . .
O(8) O 0.8029(5) 0.2243(3) 0.51077(16) 0.0274(15) Uani 0.60 1 d P . .
O(9) O 1.0024(7) 0.1918(5) 0.4164(3) 0.047(3) Uani 0.40 1 d P . .
O(10) O 0.9702(7) 0.0921(4) 0.4536(3) 0.042(2) Uani 0.40 1 d P . .
O(11) O 0.7336(7) 0.1716(7) 0.5326(2) 0.056(3) Uani 0.40 1 d P . .
O(12) O 0.8875(7) 0.2072(5) 0.5056(2) 0.034(2) Uani 0.40 1 d P . .
N(1) N 0.2411(2) 0.23196(19) 0.28984(12) 0.0211(9) Uani 1.00 1 d . . .
N(2) N 0.6699(3) -0.09253(19) 0.42841(12) 0.0243(9) Uani 1.00 1 d . . .
C(1) C 0.4025(3) 0.0397(2) 0.35123(13) 0.0179(9) Uani 1.00 1 d . . .
C(2) C 0.4698(3) 0.0279(2) 0.31953(13) 0.0191(10) Uani 1.00 1 d . . .
C(3) C 0.8278(4) 0.1504(2) 0.42037(19) 0.0337(13) Uani 1.00 1 d . . .
C(4) C 0.7631(4) 0.1614(2) 0.45270(17) 0.0324(13) Uani 1.00 1 d . . .
C(5) C 0.3026(3) -0.0009(2) 0.35282(15) 0.0238(11) Uani 1.00 1 d . . .
C(6) C 0.1532(4) -0.0315(3) 0.3923(2) 0.0464(17) Uani 1.00 1 d . . .
C(7) C 0.4514(3) -0.0258(2) 0.28463(14) 0.0195(10) Uani 1.00 1 d . . .
C(8) C 0.3998(4) -0.0347(3) 0.21319(17) 0.0374(14) Uani 1.00 1 d . . .
C(9) C 0.9429(4) 0.1462(2) 0.4242(2) 0.0417(15) Uani 1.00 1 d . . .
C(10) C 1.0947(7) 0.1776(6) 0.4608(3) 0.052(3) Uani 0.60 1 d P . .
C(11) C 0.8002(5) 0.1674(4) 0.4969(2) 0.0549(19) Uani 1.00 1 d . . .
C(12) C 0.8543(10) 0.2312(5) 0.5519(2) 0.041(2) Uani 0.60 1 d P . .
C(13) C 0.3365(3) 0.1882(2) 0.27714(16) 0.0261(11) Uani 1.00 1 d . . .
C(14) C 0.3423(4) 0.1714(2) 0.23100(17) 0.0324(13) Uani 1.00 1 d . . .
C(15) C 0.2378(3) 0.3047(2) 0.26640(16) 0.0256(11) Uani 1.00 1 d . . .
C(16) C 0.3358(4) 0.3475(2) 0.2668(2) 0.0365(14) Uani 1.00 1 d . . .
C(17) C 0.1409(3) 0.1911(2) 0.28016(17) 0.0271(12) Uani 1.00 1 d . . .
C(18) C 0.1318(4) 0.1166(2) 0.3011(2) 0.0393(15) Uani 1.00 1 d . . .
C(19) C 0.2521(4) 0.2466(3) 0.33687(15) 0.0305(12) Uani 1.00 1 d . . .
C(20) C 0.1583(4) 0.2839(3) 0.35669(19) 0.0432(16) Uani 1.00 1 d . . .
C(21) C 0.7433(5) -0.0369(3) 0.4126(2) 0.056(2) Uani 1.00 1 d . . .
C(22) C 0.8628(6) -0.0623(4) 0.4150(3) 0.075(2) Uiso 1.00 1 d . . .
C(23) C 0.6850(5) -0.1131(3) 0.4733(2) 0.0520(19) Uani 1.00 1 d . . .
C(24) C 0.6816(6) -0.0419(3) 0.5013(2) 0.067(2) Uiso 1.00 1 d . . .
C(25) C 0.6756(5) -0.1639(3) 0.4029(2) 0.053(2) Uani 1.00 1 d . . .
C(26) C 0.6565(5) -0.1526(3) 0.35634(17) 0.0419(15) Uani 1.00 1 d . . .
C(27) C 0.5591(5) -0.0581(3) 0.4218(2) 0.056(2) Uani 1.00 1 d . . .
C(28) C 0.4718(4) -0.1056(3) 0.4386(2) 0.0456(17) Uani 1.00 1 d . . .
C(29) C 1.0805(16) 0.0957(11) 0.4637(6) 0.068(5) Uiso 0.40 1 d P . .
C(30) C 0.9272(11) 0.2158(8) 0.5475(4) 0.037(3) Uani 0.40 1 d P . .
H(1) H 0.0978 -0.0017 0.3822 0.056 Uiso 1.00 1 c R . .
H(2) H 0.1405 -0.0437 0.4208 0.056 Uiso 1.00 1 c R . .
H(3) H 0.1568 -0.0750 0.3761 0.056 Uiso 1.00 1 c R . .
H(4) H 0.4626 -0.0352 0.1972 0.045 Uiso 1.00 1 c R . .
H(5) H 0.3447 -0.0147 0.1968 0.045 Uiso 1.00 1 c R . .
H(6) H 0.3823 -0.0832 0.2212 0.045 Uiso 1.00 1 c R . .
H(7) H 0.3975 0.2148 0.2846 0.031 Uiso 1.00 1 c R . .
H(8) H 0.3352 0.1432 0.2920 0.031 Uiso 1.00 1 c R . .
H(9) H 0.3078 0.1263 0.2256 0.039 Uiso 1.00 1 c R . .
H(10) H 0.4136 0.1678 0.2228 0.039 Uiso 1.00 1 c R . .
H(11) H 0.3092 0.2093 0.2156 0.039 Uiso 1.00 1 c R . .
H(12) H 0.2216 0.2940 0.2380 0.031 Uiso 1.00 1 c R . .
H(13) H 0.1837 0.3338 0.2781 0.031 Uiso 1.00 1 c R . .
H(14) H 0.3350 0.3796 0.2901 0.044 Uiso 1.00 1 c R . .
H(15) H 0.3415 0.3751 0.2417 0.044 Uiso 1.00 1 c R . .
H(16) H 0.3940 0.3153 0.2690 0.044 Uiso 1.00 1 c R . .
H(17) H 0.0836 0.2204 0.2890 0.033 Uiso 1.00 1 c R . .
H(18) H 0.1372 0.1841 0.2507 0.032 Uiso 1.00 1 c R . .
H(19) H 0.1615 0.0802 0.2835 0.047 Uiso 1.00 1 c R . .
H(20) H 0.0599 0.1059 0.3057 0.047 Uiso 1.00 1 c R . .
H(21) H 0.1678 0.1172 0.3271 0.047 Uiso 1.00 1 c R . .
H(22) H 0.2626 0.2009 0.3503 0.037 Uiso 1.00 1 c R . .
H(23) H 0.3118 0.2767 0.3411 0.036 Uiso 1.00 1 c R . .
H(24) H 0.1667 0.3354 0.3552 0.052 Uiso 1.00 1 c R . .
H(25) H 0.1541 0.2693 0.3852 0.052 Uiso 1.00 1 c R . .
H(26) H 0.0958 0.2702 0.3426 0.052 Uiso 1.00 1 c R . .
H(27) H 0.7294 -0.0286 0.3838 0.068 Uiso 1.00 1 c R . .
H(28) H 0.7343 0.0073 0.4278 0.067 Uiso 1.00 1 c R . .
H(29) H 0.8887 -0.0474 0.4415 0.090 Uiso 1.00 1 c R . .
H(30) H 0.9060 -0.0428 0.3935 0.090 Uiso 1.00 1 c R . .
H(31) H 0.8630 -0.1141 0.4134 0.089 Uiso 1.00 1 c R . .
H(32) H 0.6302 -0.1451 0.4817 0.062 Uiso 1.00 1 c R . .
H(33) H 0.7504 -0.1374 0.4761 0.062 Uiso 1.00 1 c R . .
H(34) H 0.7507 -0.0232 0.5037 0.080 Uiso 1.00 1 c R . .
H(35) H 0.6555 -0.0537 0.5283 0.080 Uiso 1.00 1 c R . .
H(36) H 0.6378 -0.0062 0.4887 0.080 Uiso 1.00 1 c R . .
H(37) H 0.7435 -0.1842 0.4063 0.064 Uiso 1.00 1 c R . .
H(38) H 0.6248 -0.1970 0.4134 0.064 Uiso 1.00 1 c R . .
H(39) H 0.5838 -0.1575 0.3508 0.050 Uiso 1.00 1 c R . .
H(40) H 0.6944 -0.1879 0.3407 0.050 Uiso 1.00 1 c R . .
H(41) H 0.6790 -0.1050 0.3485 0.050 Uiso 1.00 1 c R . .
H(42) H 0.5569 -0.0119 0.4353 0.067 Uiso 1.00 1 c R . .
H(43) H 0.5483 -0.0519 0.3926 0.067 Uiso 1.00 1 c R . .
H(44) H 0.4487 -0.1386 0.4175 0.055 Uiso 1.00 1 c R . .
H(45) H 0.4151 -0.0755 0.4471 0.055 Uiso 1.00 1 c R . .
H(46) H 0.4971 -0.1324 0.4620 0.055 Uiso 1.00 1 c R . .

loop_
_atom_site_aniso_label
_atom_site_aniso_U_11
_atom_site_aniso_U_22
_atom_site_aniso_U_33
_atom_site_aniso_U_12
_atom_site_aniso_U_13
_atom_site_aniso_U_23
Mo(1) 0.0242(2) 0.0147(2) 0.0176(2) -0.00473(14) -0.00412(14) 0.00404(14)
Se(1) 0.0360(2) 0.0173(2) 0.0253(2) -0.00805(19) -0.0127(2) 0.00618(18)
S(1) 0.0259(5) 0.0169(4) 0.0197(5) -0.0006(4) 0.0051(4) -0.0015(4)
S(2) 0.0213(5) 0.0222(5) 0.0186(5) -0.0060(4) 0.0035(4) 0.0001(4)
S(3) 0.0258(6) 0.0278(6) 0.0415(7) -0.0086(5) -0.0003(5) 0.0014(5)
S(4) 0.0312(6) 0.0441(7) 0.0186(5) -0.0110(5) -0.0092(4) 0.0108(5)
O(1) 0.0234(18) 0.0331(18) 0.049(2) -0.0090(14) 0.0098(16) -0.0160(17)
O(2) 0.0282(18) 0.044(2) 0.0277(17) -0.0027(15) 0.0129(15) 0.0045(15)
O(3) 0.0260(17) 0.0185(14) 0.0318(17) 0.0037(13) 0.0042(14) -0.0022(13)
O(4) 0.042(2) 0.0192(15) 0.0242(16) -0.0039(14) -0.0085(14) -0.0021(13)
O(5) 0.034(3) 0.075(4) 0.040(3) -0.001(3) 0.006(3) -0.011(3)
O(6) 0.026(3) 0.040(3) 0.052(4) 0.010(2) -0.025(3) -0.016(3)
O(7) 0.106(6) 0.031(3) 0.028(3) 0.019(3) -0.018(3) 0.005(2)
O(8) 0.040(3) 0.027(2) 0.015(2) -0.004(2) -0.009(2) -0.001(2)
O(9) 0.026(5) 0.056(6) 0.058(7) -0.001(4) 0.004(4) 0.014(5)
O(10) 0.030(4) 0.039(5) 0.057(6) -0.005(4) -0.016(4) 0.015(4)
O(11) 0.018(4) 0.128(10) 0.022(4) 0.001(5) -0.003(3) -0.004(5)
O(12) 0.032(5) 0.046(5) 0.024(4) -0.021(4) 0.001(3) -0.014(3)
N(1) 0.0153(17) 0.0207(17) 0.0275(19) 0.0002(14) 0.0002(15) 0.0020(14)
N(2) 0.035(2) 0.0156(16) 0.0223(19) 0.0043(15) 0.0017(16) -0.0005(14)
C(1) 0.022(2) 0.0126(18) 0.020(2) -0.0002(15) 0.0031(16) 0.0028(15)
C(2) 0.020(2) 0.0155(18) 0.022(2) -0.0019(16) -0.0009(17) 0.0005(16)
C(3) 0.033(2) 0.021(2) 0.047(3) -0.008(2) -0.015(2) 0.008(2)
C(4) 0.029(2) 0.031(2) 0.037(2) -0.010(2) -0.017(2) 0.020(2)
C(5) 0.021(2) 0.021(2) 0.030(2) 0.0024(17) 0.0047(18) 0.0035(18)
C(6) 0.029(2) 0.052(3) 0.058(3) -0.007(2) 0.022(2) 0.008(3)
C(7) 0.019(2) 0.020(2) 0.020(2) -0.0065(17) 0.0017(16) -0.0017(16)
C(8) 0.052(3) 0.034(2) 0.026(2) -0.008(2) -0.006(2) -0.007(2)
C(9) 0.034(2) 0.023(2) 0.069(4) -0.003(2) -0.017(2) 0.000(2)
C(10) 0.021(4) 0.070(7) 0.064(7) 0.001(4) -0.027(4) -0.006(5)
C(11) 0.048(3) 0.083(4) 0.034(3) -0.035(3) -0.024(2) 0.039(3)
C(12) 0.065(7) 0.045(5) 0.013(3) -0.013(5) -0.012(4) -0.009(3)
C(13) 0.019(2) 0.020(2) 0.039(2) 0.0069(17) -0.0033(19) 0.0013(19)
C(14) 0.030(2) 0.029(2) 0.038(2) 0.007(2) 0.004(2) -0.002(2)
C(15) 0.020(2) 0.019(2) 0.038(2) 0.0050(17) 0.0043(19) 0.0065(18)
C(16) 0.027(2) 0.023(2) 0.059(3) 0.001(2) 0.012(2) 0.001(2)
C(17) 0.013(2) 0.026(2) 0.042(2) 0.0001(18) -0.0072(19) 0.006(2)
C(18) 0.032(2) 0.034(2) 0.052(3) -0.012(2) -0.010(2) 0.008(2)
C(19) 0.028(2) 0.038(2) 0.026(2) 0.000(2) 0.001(2) 0.001(2)
C(20) 0.043(3) 0.046(3) 0.040(3) 0.004(2) 0.013(2) -0.006(2)
C(21) 0.068(4) 0.047(3) 0.054(3) 0.001(3) 0.005(3) 0.007(3)
C(23) 0.062(4) 0.055(3) 0.039(3) -0.001(3) -0.000(3) 0.014(2)
C(25) 0.056(4) 0.044(3) 0.060(4) 0.002(3) -0.004(3) -0.001(3)
C(26) 0.043(3) 0.054(3) 0.028(2) 0.013(2) -0.009(2) -0.012(2)
C(27) 0.067(4) 0.053(3) 0.047(3) 0.017(3) -0.002(3) 0.001(3)
C(28) 0.033(3) 0.047(3) 0.057(3) -0.007(2) -0.001(2) -0.007(2)
C(30) 0.024(6) 0.059(9) 0.029(7) -0.012(6) -0.004(5) -0.009(6)

loop_
_atom_type_symbol
_atom_type_description
_atom_type_scat_dispersion_real
_atom_type_scat_dispersion_imag
_atom_type_scat_source
C C 0.003 0.002
;
International Tables for Crystallography
(1992, Vol. C, Tables 4.2.6.8 and 6.1.1.4)
;
H H 0.000 0.000
;
International Tables for Crystallography
(1992, Vol. C, Table 6.1.1.4)
;
Mo Mo -1.683 0.686
;
International Tables for Crystallography
(1992, Vol. C, Tables 4.2.6.8 and 6.1.1.4)
;
N N 0.006 0.003
;
International Tables for Crystallography
(1992, Vol. C, Tables 4.2.6.8 and 6.1.1.4)
;
O O 0.011 0.006
;
International Tables for Crystallography
(1992, Vol. C, Tables 4.2.6.8 and 6.1.1.4)
;
S S 0.125 0.123
;
International Tables for Crystallography
(1992, Vol. C, Tables 4.2.6.8 and 6.1.1.4)
;
Se Se -0.093 2.226
;
International Tables for Crystallography
(1992, Vol. C, Tables 4.2.6.8 and 6.1.1.4)
;

loop_
_geom_angle_atom_site_label_1
_geom_angle_atom_site_label_2
_geom_angle_atom_site_label_3
_geom_angle
_geom_angle_publ_flag
_geom_angle_site_symmetry_1
_geom_angle_site_symmetry_2
_geom_angle_site_symmetry_3
Se(1) Mo(1) S(1) 109.78(3) yes . . .
Se(1) Mo(1) S(2) 109.05(2) yes . . .
Se(1) Mo(1) S(3) 108.80(3) yes . . .
Se(1) Mo(1) S(4) 110.96(3) yes . . .
S(1) Mo(1) S(2) 82.91(3) yes . . .
S(1) Mo(1) S(3) 141.41(4) yes . . .
S(1) Mo(1) S(4) 84.33(4) yes . . .
S(2) Mo(1) S(3) 83.74(4) yes . . .
S(2) Mo(1) S(4) 139.99(4) yes . . .
S(3) Mo(1) S(4) 83.06(4) yes . . .
Mo(1) S(1) C(1) 107.70(14) yes . . .
Mo(1) S(2) C(2) 107.46(14) yes . . .
Mo(1) S(3) C(3) 107.70(18) yes . . .
Mo(1) S(4) C(4) 106.98(18) yes . . .
C(5) O(2) C(6) 115.3(4) yes . . .
C(7) O(4) C(8) 115.8(3) yes . . .
O(9) O(5) C(9) 44.3(4) yes . . .
O(9) O(6) O(10) 100.0(7) yes . . .
O(9) O(6) C(9) 59.2(7) yes . . .
O(9) O(6) C(10) 91.7(8) yes . . .
O(10) O(6) C(9) 53.4(4) yes . . .
O(10) O(6) C(10) 88.6(6) yes . . .
C(9) O(6) C(10) 120.3(7) yes . . .
O(11) O(8) O(12) 117.2(7) yes . . .
O(11) O(8) C(11) 64.4(6) yes . . .
O(11) O(8) C(12) 84.4(6) yes . . .
O(12) O(8) C(11) 73.7(6) yes . . .
O(12) O(8) C(12) 74.4(7) yes . . .
C(11) O(8) C(12) 116.3(6) yes . . .
O(5) O(9) O(6) 107.4(8) yes . . .
O(5) O(9) C(9) 55.2(5) yes . . .
O(6) O(9) C(9) 65.4(7) yes . . .
O(6) O(10) C(9) 44.3(4) yes . . .
O(6) O(10) C(29) 82.6(9) yes . . .
C(9) O(10) C(29) 110.9(10) yes . . .
O(8) O(11) C(11) 45.7(4) yes . . .
O(8) O(12) C(11) 53.0(5) yes . . .
O(8) O(12) C(12) 62.5(6) yes . . .
O(8) O(12) C(30) 99.7(8) yes . . .
C(11) O(12) C(12) 96.8(7) yes . . .
C(11) O(12) C(30) 122.5(9) yes . . .
C(12) O(12) C(30) 37.2(7) yes . . .
C(13) N(1) C(15) 110.6(3) yes . . .
C(13) N(1) C(17) 111.3(3) yes . . .
C(13) N(1) C(19) 106.4(3) yes . . .
C(15) N(1) C(17) 107.9(3) yes . . .
C(15) N(1) C(19) 109.3(3) yes . . .
C(17) N(1) C(19) 111.4(3) yes . . .
C(21) N(2) C(23) 114.9(4) yes . . .
C(21) N(2) C(25) 112.0(4) yes . . .
C(21) N(2) C(27) 104.5(4) yes . . .
C(23) N(2) C(25) 106.7(4) yes . . .
C(23) N(2) C(27) 110.3(4) yes . . .
C(25) N(2) C(27) 108.2(4) yes . . .
S(1) C(1) C(2) 119.4(3) yes . . .
S(1) C(1) C(5) 120.8(3) yes . . .
C(2) C(1) C(5) 119.7(3) yes . . .
S(2) C(2) C(1) 121.6(3) yes . . .
S(2) C(2) C(7) 114.0(3) yes . . .
C(1) C(2) C(7) 124.3(3) yes . . .
S(3) C(3) C(4) 120.5(4) yes . . .
S(3) C(3) C(9) 115.5(4) yes . . .
C(4) C(3) C(9) 123.9(5) yes . . .
S(4) C(4) C(3) 120.8(4) yes . . .
S(4) C(4) C(11) 116.1(4) yes . . .
C(3) C(4) C(11) 123.0(5) yes . . .
O(1) C(5) O(2) 121.9(4) yes . . .
O(1) C(5) C(1) 124.7(4) yes . . .
O(2) C(5) C(1) 113.4(3) yes . . .
O(3) C(7) O(4) 124.5(4) yes . . .
O(3) C(7) C(2) 125.7(3) yes . . .
O(4) C(7) C(2) 109.7(3) yes . . .
O(5) C(9) O(6) 119.3(6) yes . . .
O(5) C(9) O(9) 80.5(7) yes . . .
O(5) C(9) O(10) 87.0(5) yes . . .
O(5) C(9) C(3) 123.0(5) yes . . .
O(6) C(9) O(9) 55.4(7) yes . . .
O(6) C(9) O(10) 82.3(6) yes . . .
O(6) C(9) C(3) 116.8(5) yes . . .
O(9) C(9) O(10) 119.4(8) yes . . .
O(9) C(9) C(3) 126.7(7) yes . . .
O(10) C(9) C(3) 109.8(5) yes . . .
O(6) C(10) C(29) 90.3(10) yes . . .
O(7) C(11) O(8) 128.7(6) yes . . .
O(7) C(11) O(11) 92.9(7) yes . . .
O(7) C(11) O(12) 90.8(6) yes . . .
O(7) C(11) C(4) 112.8(6) yes . . .
O(8) C(11) O(11) 69.9(7) yes . . .
O(8) C(11) O(12) 53.3(6) yes . . .
O(8) C(11) C(4) 116.7(6) yes . . .
O(11) C(11) O(12) 107.3(7) yes . . .
O(11) C(11) C(4) 124.9(6) yes . . .
O(12) C(11) C(4) 119.6(6) yes . . .
O(8) C(12) O(12) 43.1(4) yes . . .
O(8) C(12) C(30) 105.6(10) yes . . .
O(12) C(12) C(30) 62.5(10) yes . . .
N(1) C(13) C(14) 114.2(3) yes . . .
N(1) C(15) C(16) 115.8(3) yes . . .
N(1) C(17) C(18) 114.7(4) yes . . .
N(1) C(19) C(20) 114.6(4) yes . . .
N(2) C(21) C(22) 113.1(5) yes . . .
N(2) C(23) C(24) 109.3(5) yes . . .
N(2) C(25) C(26) 113.2(4) yes . . .
N(2) C(27) C(28) 112.8(5) yes . . .
O(10) C(29) C(10) 98.5(13) yes . . .
O(12) C(30) C(12) 80.3(11) yes . . .
O(2) C(6) H(1) 109.4 no . . .
O(2) C(6) H(2) 109.2 no . . .
O(2) C(6) H(3) 109.8 no . . .
H(1) C(6) H(2) 109.5 no . . .
H(1) C(6) H(3) 109.5 no . . .
H(2) C(6) H(3) 109.5 no . . .
O(4) C(8) H(4) 109.1 no . . .
O(4) C(8) H(5) 109.6 no . . .
O(4) C(8) H(6) 109.7 no . . .
H(4) C(8) H(5) 109.5 no . . .
H(4) C(8) H(6) 109.5 no . . .
H(5) C(8) H(6) 109.5 no . . .
N(1) C(13) H(7) 108.7 no . . .
N(1) C(13) H(8) 108.1 no . . .
C(14) C(13) H(7) 108.1 no . . .
C(14) C(13) H(8) 108.2 no . . .
H(7) C(13) H(8) 109.5 no . . .
C(13) C(14) H(9) 109.4 no . . .
C(13) C(14) H(10) 109.4 no . . .
C(13) C(14) H(11) 109.7 no . . .
H(9) C(14) H(10) 109.5 no . . .
H(9) C(14) H(11) 109.5 no . . .
H(10) C(14) H(11) 109.5 no . . .
N(1) C(15) H(12) 107.1 no . . .
N(1) C(15) H(13) 108.4 no . . .
C(16) C(15) H(12) 107.6 no . . .
C(16) C(15) H(13) 108.4 no . . .
H(12) C(15) H(13) 109.5 no . . .
C(15) C(16) H(14) 109.0 no . . .
C(15) C(16) H(15) 109.9 no . . .
C(15) C(16) H(16) 109.5 no . . .
H(14) C(16) H(15) 109.5 no . . .
H(14) C(16) H(16) 109.5 no . . .
H(15) C(16) H(16) 109.5 no . . .
N(1) C(17) H(17) 108.1 no . . .
N(1) C(17) H(18) 108.1 no . . .
C(18) C(17) H(17) 108.4 no . . .
C(18) C(17) H(18) 108.0 no . . .
H(17) C(17) H(18) 109.5 no . . .
C(17) C(18) H(19) 109.7 no . . .
C(17) C(18) H(20) 109.1 no . . .
C(17) C(18) H(21) 109.7 no . . .
H(19) C(18) H(20) 109.5 no . . .
H(19) C(18) H(21) 109.5 no . . .
H(20) C(18) H(21) 109.5 no . . .
N(1) C(19) H(22) 107.6 no . . .
N(1) C(19) H(23) 108.3 no . . .
C(20) C(19) H(22) 108.6 no . . .
C(20) C(19) H(23) 108.3 no . . .
H(22) C(19) H(23) 109.5 no . . .
C(19) C(20) H(24) 109.7 no . . .
C(19) C(20) H(25) 108.5 no . . .
C(19) C(20) H(26) 110.2 no . . .
H(24) C(20) H(25) 109.5 no . . .
H(24) C(20) H(26) 109.5 no . . .
H(25) C(20) H(26) 109.5 no . . .
N(2) C(21) H(27) 108.9 no . . .
N(2) C(21) H(28) 109.8 no . . .
C(22) C(21) H(27) 105.6 no . . .
C(22) C(21) H(28) 109.8 no . . .
H(27) C(21) H(28) 109.5 no . . .
C(21) C(22) H(29) 107.0 no . . .
C(21) C(22) H(30) 114.4 no . . .
C(21) C(22) H(31) 106.9 no . . .
H(29) C(22) H(30) 109.5 no . . .
H(29) C(22) H(31) 109.5 no . . .
H(30) C(22) H(31) 109.5 no . . .
N(2) C(23) H(32) 109.3 no . . .
N(2) C(23) H(33) 108.8 no . . .
C(24) C(23) H(32) 109.1 no . . .
C(24) C(23) H(33) 110.8 no . . .
H(32) C(23) H(33) 109.5 no . . .
C(23) C(24) H(34) 108.5 no . . .
C(23) C(24) H(35) 109.7 no . . .
C(23) C(24) H(36) 110.2 no . . .
H(34) C(24) H(35) 109.5 no . . .
H(34) C(24) H(36) 109.5 no . . .
H(35) C(24) H(36) 109.5 no . . .
N(2) C(25) H(37) 108.3 no . . .
N(2) C(25) H(38) 108.7 no . . .
C(26) C(25) H(37) 108.1 no . . .
C(26) C(25) H(38) 109.0 no . . .
H(37) C(25) H(38) 109.5 no . . .
C(25) C(26) H(39) 109.0 no . . .
C(25) C(26) H(40) 109.9 no . . .
C(25) C(26) H(41) 109.5 no . . .
H(39) C(26) H(40) 109.5 no . . .
H(39) C(26) H(41) 109.5 no . . .
H(40) C(26) H(41) 109.5 no . . .
N(2) C(27) H(42) 109.0 no . . .
N(2) C(27) H(43) 108.2 no . . .
C(28) C(27) H(42) 109.3 no . . .
C(28) C(27) H(43) 108.1 no . . .
H(42) C(27) H(43) 109.5 no . . .
C(27) C(28) H(44) 110.2 no . . .
C(27) C(28) H(45) 109.3 no . . .
C(27) C(28) H(46) 109.0 no . . .
H(44) C(28) H(45) 109.5 no . . .
H(44) C(28) H(46) 109.5 no . . .
H(45) C(28) H(46) 109.5 no . . .

loop_
_geom_bond_atom_site_label_1
_geom_bond_atom_site_label_2
_geom_bond_distance
_geom_bond_publ_flag
_geom_bond_site_symmetry_1
_geom_bond_site_symmetry_2
Mo(1) Se(1) 2.2900(5) yes . .
Mo(1) S(1) 2.3637(11) yes . .
Mo(1) S(2) 2.3645(10) yes . .
Mo(1) S(3) 2.3530(13) yes . .
Mo(1) S(4) 2.3636(13) yes . .
S(1) C(1) 1.769(4) yes . .
S(2) C(2) 1.746(4) yes . .
S(3) C(3) 1.749(6) yes . .
S(4) C(4) 1.761(5) yes . .
O(1) C(5) 1.210(5) yes . .
O(2) C(5) 1.349(5) yes . .
O(2) C(6) 1.438(6) yes . .
O(3) C(7) 1.203(4) yes . .
O(4) C(7) 1.357(5) yes . .
O(4) C(8) 1.452(6) yes . .
O(5) O(9) 1.632(13) yes . .
O(5) C(9) 1.359(9) yes . .
O(6) O(9) 1.107(14) yes . .
O(6) O(10) 1.736(10) yes . .
O(6) C(9) 1.223(9) yes . .
O(6) C(10) 1.464(11) yes . .
O(7) C(11) 1.348(10) yes . .
O(8) O(11) 1.483(12) yes . .
O(8) O(12) 1.136(11) yes . .
O(8) C(11) 1.131(9) yes . .
O(8) C(12) 1.474(10) yes . .
O(9) C(9) 1.156(11) yes . .
O(10) C(9) 1.406(11) yes . .
O(10) C(29) 1.45(2) yes . .
O(11) C(11) 1.425(11) yes . .
O(12) C(11) 1.360(11) yes . .
O(12) C(12) 1.601(12) yes . .
O(12) C(30) 1.441(16) yes . .
N(1) C(13) 1.513(5) yes . .
N(1) C(15) 1.527(5) yes . .
N(1) C(17) 1.513(5) yes . .
N(1) C(19) 1.532(6) yes . .
N(2) C(21) 1.472(7) yes . .
N(2) C(23) 1.493(7) yes . .
N(2) C(25) 1.541(7) yes . .
N(2) C(27) 1.563(8) yes . .
C(1) C(2) 1.345(6) yes . .
C(1) C(5) 1.477(6) yes . .
C(2) C(7) 1.504(5) yes . .
C(3) C(4) 1.338(7) yes . .
C(3) C(9) 1.477(8) yes . .
C(4) C(11) 1.492(8) yes . .
C(10) C(29) 1.51(2) yes . .
C(12) C(30) 0.983(19) yes . .
C(13) C(14) 1.507(7) yes . .
C(15) C(16) 1.476(6) yes . .
C(17) C(18) 1.524(7) yes . .
C(19) C(20) 1.517(8) yes . .
C(21) C(22) 1.596(11) yes . .
C(23) C(24) 1.581(9) yes . .
C(25) C(26) 1.520(8) yes . .
C(27) C(28) 1.511(9) yes . .
C(6) H(1) 0.950 no . .
C(6) H(2) 0.950 no . .
C(6) H(3) 0.950 no . .
C(8) H(4) 0.950 no . .
C(8) H(5) 0.950 no . .
C(8) H(6) 0.950 no . .
C(13) H(7) 0.950 no . .
C(13) H(8) 0.950 no . .
C(14) H(9) 0.950 no . .
C(14) H(10) 0.950 no . .
C(14) H(11) 0.950 no . .
C(15) H(12) 0.950 no . .
C(15) H(13) 0.950 no . .
C(16) H(14) 0.950 no . .
C(16) H(15) 0.950 no . .
C(16) H(16) 0.950 no . .
C(17) H(17) 0.950 no . .
C(17) H(18) 0.950 no . .
C(18) H(19) 0.950 no . .
C(18) H(20) 0.950 no . .
C(18) H(21) 0.950 no . .
C(19) H(22) 0.950 no . .
C(19) H(23) 0.950 no . .
C(20) H(24) 0.950 no . .
C(20) H(25) 0.950 no . .
C(20) H(26) 0.950 no . .
C(21) H(27) 0.950 no . .
C(21) H(28) 0.950 no . .
C(22) H(29) 0.950 no . .
C(22) H(30) 0.950 no . .
C(22) H(31) 0.950 no . .
C(23) H(32) 0.950 no . .
C(23) H(33) 0.950 no . .
C(24) H(34) 0.950 no . .
C(24) H(35) 0.950 no . .
C(24) H(36) 0.950 no . .
C(25) H(37) 0.950 no . .
C(25) H(38) 0.950 no . .
C(26) H(39) 0.950 no . .
C(26) H(40) 0.950 no . .
C(26) H(41) 0.950 no . .
C(27) H(42) 0.950 no . .
C(27) H(43) 0.950 no . .
C(28) H(44) 0.950 no . .
C(28) H(45) 0.950 no . .
C(28) H(46) 0.950 no . .

loop_
_geom_contact_atom_site_label_1
_geom_contact_atom_site_label_2
_geom_contact_distance
_geom_contact_publ_flag
_geom_contact_site_symmetry_1
_geom_contact_site_symmetry_2
S(1) C(27) 3.441(7) ? . .
S(3) C(14) 3.389(5) ? . 8_555
S(3) C(21) 3.479(6) ? . .
S(4) C(30) 3.376(15) ? . 6_456
O(1) C(15) 3.423(5) ? . 2_545
O(1) C(16) 3.094(6) ? . 2_545
O(1) C(18) 3.420(6) ? . .
O(1) C(20) 3.530(6) ? . 2_545
O(2) C(29) 3.60(2) ? . 1_455
O(3) C(15) 3.344(5) ? . 2_545
O(3) C(16) 3.199(6) ? . 7_645
O(3) C(26) 3.466(6) ? . .
O(4) C(13) 3.521(5) ? . .
O(4) C(14) 3.160(6) ? . .
O(5) C(6) 3.212(9) ? . 1_655
O(5) C(18) 3.454(9) ? . 1_655
O(7) C(6) 3.388(9) ? . 5_656
O(7) C(24) 3.450(10) ? . .
O(8) C(10) 3.335(12) ? . 6_456
O(8) C(23) 3.212(8) ? . 2_655
O(9) C(20) 3.232(12) ? . 1_655
O(9) C(25) 3.510(12) ? . 2_655
O(10) C(22) 3.374(12) ? . .
O(11) C(10) 3.288(16) ? . 6_456
O(11) C(28) 3.031(11) ? . 5_656
O(12) C(23) 3.569(11) ? . 2_655
C(1) C(27) 3.505(8) ? . .
C(3) C(25) 3.445(7) ? . 2_655
C(5) C(18) 3.479(7) ? . .
C(6) O(5) 3.212(9) ? . 1_455
C(6) O(7) 3.388(9) ? . 5_656
C(6) C(29) 3.39(2) ? . 1_455
C(10) O(8) 3.335(12) ? . 6_556
C(10) O(11) 3.288(16) ? . 6_556
C(13) O(4) 3.521(5) ? . .
C(14) S(3) 3.389(5) ? . 8_455
C(14) O(4) 3.160(6) ? . .
C(15) O(1) 3.423(5) ? . 2_555
C(15) O(3) 3.344(5) ? . 2_555
C(16) O(1) 3.094(6) ? . 2_555
C(16) O(3) 3.199(6) ? . 7_655
C(18) O(1) 3.420(6) ? . .
C(18) O(5) 3.454(9) ? . 1_455
C(18) C(5) 3.479(7) ? . .
C(20) O(1) 3.530(6) ? . 2_555
C(20) O(9) 3.232(12) ? . 1_455
C(21) S(3) 3.479(6) ? . .
C(22) O(10) 3.374(12) ? . .
C(23) O(8) 3.212(8) ? . 2_645
C(23) O(12) 3.569(11) ? . 2_645
C(24) O(7) 3.450(10) ? . .
C(24) C(29) 3.38(2) ? . 5_756
C(25) O(9) 3.510(12) ? . 2_645
C(25) C(3) 3.445(7) ? . 2_645
C(26) O(3) 3.466(6) ? . .
C(27) S(1) 3.441(7) ? . .
C(27) C(1) 3.505(8) ? . .
C(28) O(11) 3.031(11) ? . 5_656
C(29) O(2) 3.60(2) ? . 1_655
C(29) C(6) 3.39(2) ? . 1_655
C(29) C(24) 3.38(2) ? . 5_756
C(30) S(4) 3.376(15) ? . 6_556
Se(1) H(6) 3.477 ? . 7_655
Se(1) H(7) 3.057 ? . .
Se(1) H(12) 3.371 ? . 8_555
Se(1) H(16) 3.360 ? . .
Se(1) H(18) 3.591 ? . 8_555
Se(1) H(23) 3.217 ? . .
Se(1) H(31) 3.156 ? . 2_655
Se(1) H(37) 3.240 ? . 2_655
Se(1) H(40) 3.185 ? . 2_655
S(1) H(8) 3.525 ? . .
S(1) H(22) 3.172 ? . .
S(1) H(35) 2.947 ? . 5_656
S(1) H(42) 2.923 ? . .
S(1) H(43) 3.139 ? . .
S(2) H(9) 3.245 ? . 8_555
S(2) H(18) 3.055 ? . 8_555
S(2) H(19) 3.346 ? . 8_555
S(2) H(27) 3.309 ? . .
S(2) H(41) 3.557 ? . .
S(2) H(43) 3.340 ? . .
S(3) H(5) 3.593 ? . 8_555
S(3) H(9) 3.081 ? . 8_555
S(3) H(10) 3.479 ? . 8_555
S(3) H(11) 3.067 ? . 8_555
S(3) H(27) 3.113 ? . .
S(3) H(28) 3.048 ? . .
S(3) H(37) 3.495 ? . 2_655
S(3) H(38) 3.575 ? . 2_655
S(3) H(40) 3.370 ? . 2_655
S(4) H(28) 3.224 ? . .
S(4) H(36) 3.406 ? . .
S(4) H(37) 3.473 ? . 2_655
S(4) H(42) 3.348 ? . .
S(4) H(46) 3.404 ? . 5_656
O(1) H(8) 3.589 ? . .
O(1) H(13) 2.836 ? . 2_545
O(1) H(14) 2.287 ? . 2_545
O(1) H(15) 3.396 ? . 2_545
O(1) H(19) 2.889 ? . .
O(1) H(21) 3.129 ? . .
O(1) H(23) 3.573 ? . 2_545
O(1) H(24) 2.634 ? . 2_545
O(2) H(21) 3.010 ? . .
O(2) H(24) 3.498 ? . 2_545
O(2) H(34) 3.432 ? . 5_656
O(2) H(35) 3.014 ? . 5_656
O(2) H(45) 3.186 ? . .
O(3) H(12) 3.586 ? . 2_545
O(3) H(13) 2.426 ? . 2_545
O(3) H(14) 3.514 ? . 7_645
O(3) H(15) 2.633 ? . 7_645
O(3) H(16) 3.009 ? . 7_645
O(3) H(17) 3.540 ? . 2_545
O(3) H(24) 3.137 ? . 2_545
O(3) H(26) 3.247 ? . 2_545
O(3) H(39) 2.814 ? . .
O(3) H(41) 3.341 ? . .
O(4) H(8) 2.963 ? . .
O(4) H(9) 2.655 ? . .
O(4) H(10) 3.021 ? . .
O(4) H(13) 3.575 ? . 2_545
O(4) H(19) 3.563 ? . 8_555
O(4) H(20) 3.113 ? . 8_555
O(5) H(1) 2.407 ? . 1_655
O(5) H(2) 3.395 ? . 1_655
O(5) H(20) 2.983 ? . 1_655
O(5) H(21) 3.045 ? . 1_655
O(5) H(25) 3.509 ? . 1_655
O(5) H(26) 3.598 ? . 1_655
O(5) H(29) 3.539 ? . .
O(5) H(30) 3.064 ? . .
O(6) H(25) 3.367 ? . 1_655
O(6) H(32) 3.559 ? . 2_655
O(6) H(38) 2.804 ? . 2_655
O(6) H(44) 3.479 ? . 2_655
O(6) H(46) 3.349 ? . 2_655
O(7) H(2) 2.476 ? . 5_656
O(7) H(28) 3.513 ? . .
O(7) H(34) 2.677 ? . .
O(7) H(36) 3.445 ? . .
O(8) H(32) 2.705 ? . 2_655
O(8) H(33) 2.847 ? . 2_655
O(8) H(38) 3.548 ? . 2_655
O(9) H(25) 2.600 ? . 1_655
O(9) H(26) 3.008 ? . 1_655
O(9) H(38) 2.605 ? . 2_655
O(9) H(44) 3.166 ? . 2_655
O(9) H(46) 3.531 ? . 2_655
O(10) H(1) 3.285 ? . 1_655
O(10) H(2) 3.465 ? . 1_655
O(10) H(28) 3.487 ? . .
O(10) H(29) 2.783 ? . .
O(10) H(30) 3.233 ? . .
O(11) H(2) 3.205 ? . 5_656
O(11) H(25) 3.015 ? . 6_556
O(11) H(44) 2.884 ? . 5_656
O(11) H(45) 2.668 ? . 5_656
O(11) H(46) 3.036 ? . 5_656
O(12) H(32) 2.820 ? . 2_655
O(12) H(33) 3.476 ? . 2_655
O(12) H(38) 3.429 ? . 2_655
O(12) H(46) 3.569 ? . 2_655
C(1) H(8) 2.811 ? . .
C(1) H(21) 3.403 ? . .
C(1) H(22) 3.449 ? . .
C(1) H(42) 3.461 ? . .
C(1) H(43) 2.833 ? . .
C(2) H(8) 2.861 ? . .
C(2) H(43) 2.929 ? . .
C(3) H(28) 2.889 ? . .
C(3) H(37) 3.193 ? . 2_655
C(3) H(38) 2.866 ? . 2_655
C(4) H(28) 2.953 ? . .
C(4) H(37) 3.192 ? . 2_655
C(4) H(38) 3.216 ? . 2_655
C(5) H(8) 3.301 ? . .
C(5) H(14) 3.447 ? . 2_545
C(5) H(19) 3.218 ? . .
C(5) H(21) 2.881 ? . .
C(5) H(24) 3.023 ? . 2_545
C(5) H(43) 3.511 ? . .
C(6) H(21) 3.431 ? . .
C(6) H(24) 3.553 ? . 2_545
C(6) H(30) 3.162 ? . 1_455
C(7) H(8) 3.439 ? . .
C(7) H(13) 3.103 ? . 2_545
C(7) H(15) 3.315 ? . 7_645
C(8) H(9) 3.197 ? . .
C(8) H(12) 3.587 ? . 2_545
C(8) H(13) 3.351 ? . 2_545
C(8) H(20) 3.341 ? . 8_555
C(8) H(30) 3.411 ? . 8_455
C(9) H(38) 3.017 ? . 2_655
C(10) H(25) 3.036 ? . 1_655
C(10) H(33) 2.919 ? . 5_756
C(11) H(2) 3.553 ? . 5_656
C(11) H(32) 3.578 ? . 2_655
C(11) H(34) 3.553 ? . .
C(12) H(2) 3.542 ? . 5_656
C(12) H(22) 3.557 ? . 6_556
C(12) H(23) 3.462 ? . 6_556
C(12) H(25) 3.250 ? . 6_556
C(12) H(32) 3.194 ? . 2_655
C(14) H(5) 3.578 ? . .
C(14) H(17) 3.272 ? . 8_555
C(14) H(20) 3.246 ? . 8_555
C(14) H(40) 3.477 ? . 7_655
C(15) H(6) 2.942 ? . 2_555
C(15) H(40) 3.529 ? . 7_655
C(16) H(4) 3.544 ? . 7_655
C(16) H(6) 3.390 ? . 2_555
C(16) H(40) 3.512 ? . 7_655
C(17) H(10) 2.935 ? . 8_455
C(18) H(1) 3.403 ? . .
C(18) H(4) 3.519 ? . 8_455
C(18) H(10) 3.037 ? . 8_455
C(20) H(3) 3.553 ? . 2_555
C(20) H(39) 3.277 ? . 2_555
C(20) H(44) 2.766 ? . 2_555
C(22) H(1) 3.366 ? . 1_655
C(22) H(2) 3.567 ? . 1_655
C(24) H(45) 2.978 ? . 5_656
C(26) H(11) 3.444 ? . 7_645
C(26) H(12) 3.530 ? . 7_645
C(26) H(15) 3.171 ? . 7_645
C(26) H(26) 3.546 ? . 2_545
C(28) H(24) 3.374 ? . 2_545
C(28) H(25) 3.275 ? . 2_545
C(28) H(35) 3.501 ? . 5_656
C(28) H(36) 3.397 ? . 5_656
C(29) H(1) 3.160 ? . 1_655
C(29) H(2) 2.995 ? . 1_655
C(29) H(29) 3.179 ? . 5_756
C(29) H(33) 2.991 ? . 5_756
C(29) H(34) 2.737 ? . 5_756
C(29) H(35) 3.467 ? . 5_756
C(30) H(2) 3.419 ? . 5_656
C(30) H(31) 3.492 ? . 5_756
C(30) H(32) 3.384 ? . 2_655
H(1) O(5) 2.407 ? . 1_455
H(1) O(10) 3.285 ? . 1_455
H(1) C(18) 3.403 ? . .
H(1) C(22) 3.366 ? . 1_455
H(1) C(29) 3.160 ? . 1_455
H(1) H(4) 3.129 ? . 8_455
H(1) H(19) 3.585 ? . .
H(1) H(20) 3.174 ? . .
H(1) H(21) 2.937 ? . .
H(1) H(29) 3.378 ? . 1_455
H(1) H(30) 2.587 ? . 1_455
H(2) O(5) 3.395 ? . 1_455
H(2) O(7) 2.476 ? . 5_656
H(2) O(10) 3.465 ? . 1_455
H(2) O(11) 3.205 ? . 5_656
H(2) C(11) 3.553 ? . 5_656
H(2) C(12) 3.542 ? . 5_656
H(2) C(22) 3.567 ? . 1_455
H(2) C(29) 2.995 ? . 1_455
H(2) C(30) 3.419 ? . 5_656
H(2) H(29) 3.283 ? . 1_455
H(2) H(30) 3.118 ? . 1_455
H(2) H(34) 3.041 ? . 5_656
H(2) H(35) 3.550 ? . 5_656
H(3) C(20) 3.553 ? . 2_545
H(3) H(4) 3.488 ? . 8_455
H(3) H(14) 2.871 ? . 2_545
H(3) H(23) 2.963 ? . 2_545
H(3) H(24) 2.865 ? . 2_545
H(3) H(30) 3.302 ? . 1_455
H(4) C(16) 3.544 ? . 7_645
H(4) C(18) 3.519 ? . 8_555
H(4) H(1) 3.129 ? . 8_555
H(4) H(3) 3.488 ? . 8_555
H(4) H(14) 3.045 ? . 7_645
H(4) H(15) 3.573 ? . 7_645
H(4) H(16) 3.465 ? . 7_645
H(4) H(19) 3.360 ? . 8_555
H(4) H(20) 2.866 ? . 8_555
H(4) H(30) 2.989 ? . 8_455
H(5) S(3) 3.593 ? . 8_455
H(5) C(14) 3.578 ? . .
H(5) H(9) 2.781 ? . .
H(5) H(10) 3.553 ? . .
H(5) H(15) 3.431 ? . 2_545
H(5) H(20) 3.526 ? . 8_555
H(5) H(27) 2.975 ? . 8_455
H(5) H(30) 3.032 ? . 8_455
H(5) H(41) 3.050 ? . 8_455
H(6) Se(1) 3.477 ? . 7_645
H(6) C(15) 2.942 ? . 2_545
H(6) C(16) 3.390 ? . 2_545
H(6) H(12) 2.666 ? . 2_545
H(6) H(13) 2.515 ? . 2_545
H(6) H(15) 3.030 ? . 2_545
H(6) H(16) 3.421 ? . 7_645
H(6) H(41) 3.444 ? . 8_455
H(7) Se(1) 3.057 ? . .
H(7) H(17) 3.346 ? . 8_555
H(7) H(18) 3.310 ? . 8_555
H(8) S(1) 3.525 ? . .
H(8) O(1) 3.589 ? . .
H(8) O(4) 2.963 ? . .
H(8) C(1) 2.811 ? . .
H(8) C(2) 2.861 ? . .
H(8) C(5) 3.301 ? . .
H(8) C(7) 3.439 ? . .
H(9) S(2) 3.245 ? . 8_455
H(9) S(3) 3.081 ? . 8_455
H(9) O(4) 2.655 ? . .
H(9) C(8) 3.197 ? . .
H(9) H(5) 2.781 ? . .
H(9) H(20) 3.391 ? . 8_555
H(10) S(3) 3.479 ? . 8_455
H(10) O(4) 3.021 ? . .
H(10) C(17) 2.935 ? . 8_555
H(10) C(18) 3.037 ? . 8_555
H(10) H(5) 3.553 ? . .
H(10) H(17) 2.404 ? . 8_555
H(10) H(18) 2.993 ? . 8_555
H(10) H(19) 3.553 ? . 8_555
H(10) H(20) 2.367 ? . 8_555
H(11) S(3) 3.067 ? . 8_455
H(11) C(26) 3.444 ? . 7_655
H(11) H(17) 3.513 ? . 8_555
H(11) H(39) 3.507 ? . 7_655
H(11) H(40) 2.601 ? . 7_655
H(12) Se(1) 3.371 ? . 8_455
H(12) O(3) 3.586 ? . 2_555
H(12) C(8) 3.587 ? . 2_555
H(12) C(26) 3.530 ? . 7_655
H(12) H(6) 2.666 ? . 2_555
H(12) H(40) 2.752 ? . 7_655
H(12) H(41) 3.560 ? . 7_655
H(13) O(1) 2.836 ? . 2_555
H(13) O(3) 2.426 ? . 2_555
H(13) O(4) 3.575 ? . 2_555
H(13) C(7) 3.103 ? . 2_555
H(13) C(8) 3.351 ? . 2_555
H(13) H(6) 2.515 ? . 2_555
H(14) O(1) 2.287 ? . 2_555
H(14) O(3) 3.514 ? . 7_655
H(14) C(5) 3.447 ? . 2_555
H(14) H(3) 2.871 ? . 2_555
H(14) H(4) 3.045 ? . 7_655
H(15) O(1) 3.396 ? . 2_555
H(15) O(3) 2.633 ? . 7_655
H(15) C(7) 3.315 ? . 7_655
H(15) C(26) 3.171 ? . 7_655
H(15) H(4) 3.573 ? . 7_655
H(15) H(5) 3.431 ? . 2_555
H(15) H(6) 3.030 ? . 2_555
H(15) H(39) 3.160 ? . 7_655
H(15) H(40) 2.907 ? . 7_655
H(15) H(41) 2.916 ? . 7_655
H(16) Se(1) 3.360 ? . .
H(16) O(3) 3.009 ? . 7_655
H(16) H(4) 3.465 ? . 7_655
H(16) H(6) 3.421 ? . 7_655
H(16) H(17) 3.509 ? . 8_555
H(17) O(3) 3.540 ? . 2_555
H(17) C(14) 3.272 ? . 8_455
H(17) H(7) 3.346 ? . 8_455
H(17) H(10) 2.404 ? . 8_455
H(17) H(11) 3.513 ? . 8_455
H(17) H(16) 3.509 ? . 8_455
H(18) Se(1) 3.591 ? . 8_455
H(18) S(2) 3.055 ? . 8_455
H(18) H(7) 3.310 ? . 8_455
H(18) H(10) 2.993 ? . 8_455
H(19) S(2) 3.346 ? . 8_455
H(19) O(1) 2.889 ? . .
H(19) O(4) 3.563 ? . 8_455
H(19) C(5) 3.218 ? . .
H(19) H(1) 3.585 ? . .
H(19) H(4) 3.360 ? . 8_455
H(19) H(10) 3.553 ? . 8_455
H(20) O(4) 3.113 ? . 8_455
H(20) O(5) 2.983 ? . 1_455
H(20) C(8) 3.341 ? . 8_455
H(20) C(14) 3.246 ? . 8_455
H(20) H(1) 3.174 ? . .
H(20) H(4) 2.866 ? . 8_455
H(20) H(5) 3.526 ? . 8_455
H(20) H(9) 3.391 ? . 8_455
H(20) H(10) 2.367 ? . 8_455
H(21) O(1) 3.129 ? . .
H(21) O(2) 3.010 ? . .
H(21) O(5) 3.045 ? . 1_455
H(21) C(1) 3.403 ? . .
H(21) C(5) 2.881 ? . .
H(21) C(6) 3.431 ? . .
H(21) H(1) 2.937 ? . .
H(22) S(1) 3.172 ? . .
H(22) C(1) 3.449 ? . .
H(22) C(12) 3.557 ? . 6_456
H(23) Se(1) 3.217 ? . .
H(23) O(1) 3.573 ? . 2_555
H(23) C(12) 3.462 ? . 6_456
H(23) H(3) 2.963 ? . 2_555
H(24) O(1) 2.634 ? . 2_555
H(24) O(2) 3.498 ? . 2_555
H(24) O(3) 3.137 ? . 2_555
H(24) C(5) 3.023 ? . 2_555
H(24) C(6) 3.553 ? . 2_555
H(24) C(28) 3.374 ? . 2_555
H(24) H(3) 2.865 ? . 2_555
H(24) H(39) 3.204 ? . 2_555
H(24) H(44) 2.522 ? . 2_555
H(24) H(45) 3.515 ? . 2_555
H(25) O(5) 3.509 ? . 1_455
H(25) O(6) 3.367 ? . 1_455
H(25) O(9) 2.600 ? . 1_455
H(25) O(11) 3.015 ? . 6_456
H(25) C(10) 3.036 ? . 1_455
H(25) C(12) 3.250 ? . 6_456
H(25) C(28) 3.275 ? . 2_555
H(25) H(39) 3.496 ? . 2_555
H(25) H(44) 2.372 ? . 2_555
H(25) H(45) 3.570 ? . 2_555
H(26) O(3) 3.247 ? . 2_555
H(26) O(5) 3.598 ? . 1_455
H(26) O(9) 3.008 ? . 1_455
H(26) C(26) 3.546 ? . 2_555
H(26) H(39) 2.660 ? . 2_555
H(26) H(44) 2.974 ? . 2_555
H(27) S(2) 3.309 ? . .
H(27) S(3) 3.113 ? . .
H(27) H(5) 2.975 ? . 8_555
H(28) S(3) 3.048 ? . .
H(28) S(4) 3.224 ? . .
H(28) O(7) 3.513 ? . .
H(28) O(10) 3.487 ? . .
H(28) C(3) 2.889 ? . .
H(28) C(4) 2.953 ? . .
H(29) O(5) 3.539 ? . .
H(29) O(10) 2.783 ? . .
H(29) C(29) 3.179 ? . 5_756
H(29) H(1) 3.378 ? . 1_655
H(29) H(2) 3.283 ? . 1_655
H(30) O(5) 3.064 ? . .
H(30) O(10) 3.233 ? . .
H(30) C(6) 3.162 ? . 1_655
H(30) C(8) 3.411 ? . 8_555
H(30) H(1) 2.587 ? . 1_655
H(30) H(2) 3.118 ? . 1_655
H(30) H(3) 3.302 ? . 1_655
H(30) H(4) 2.989 ? . 8_555
H(30) H(5) 3.032 ? . 8_555
H(31) Se(1) 3.156 ? . 2_645
H(31) C(30) 3.492 ? . 5_756
H(32) O(6) 3.559 ? . 2_645
H(32) O(8) 2.705 ? . 2_645
H(32) O(12) 2.820 ? . 2_645
H(32) C(11) 3.578 ? . 2_645
H(32) C(12) 3.194 ? . 2_645
H(32) C(30) 3.384 ? . 2_645
H(33) O(8) 2.847 ? . 2_645
H(33) O(12) 3.476 ? . 2_645
H(33) C(10) 2.919 ? . 5_756
H(33) C(29) 2.991 ? . 5_756
H(34) O(2) 3.432 ? . 5_656
H(34) O(7) 2.677 ? . .
H(34) C(11) 3.553 ? . .
H(34) C(29) 2.737 ? . 5_756
H(34) H(2) 3.041 ? . 5_656
H(34) H(45) 3.197 ? . 5_656
H(35) S(1) 2.947 ? . 5_656
H(35) O(2) 3.014 ? . 5_656
H(35) C(28) 3.501 ? . 5_656
H(35) C(29) 3.467 ? . 5_756
H(35) H(2) 3.550 ? . 5_656
H(35) H(42) 3.185 ? . 5_656
H(35) H(45) 2.649 ? . 5_656
H(36) S(4) 3.406 ? . .
H(36) O(7) 3.445 ? . .
H(36) C(28) 3.397 ? . 5_656
H(36) H(36) 3.598 ? . 5_656
H(36) H(42) 3.490 ? . 5_656
H(36) H(45) 2.627 ? . 5_656
H(36) H(46) 3.447 ? . 5_656
H(37) Se(1) 3.240 ? . 2_645
H(37) S(3) 3.495 ? . 2_645
H(37) S(4) 3.473 ? . 2_645
H(37) C(3) 3.193 ? . 2_645
H(37) C(4) 3.192 ? . 2_645
H(38) S(3) 3.575 ? . 2_645
H(38) O(6) 2.804 ? . 2_645
H(38) O(8) 3.548 ? . 2_645
H(38) O(9) 2.605 ? . 2_645
H(38) O(12) 3.429 ? . 2_645
H(38) C(3) 2.866 ? . 2_645
H(38) C(4) 3.216 ? . 2_645
H(38) C(9) 3.017 ? . 2_645
H(39) O(3) 2.814 ? . .
H(39) C(20) 3.277 ? . 2_545
H(39) H(11) 3.507 ? . 7_645
H(39) H(15) 3.160 ? . 7_645
H(39) H(24) 3.204 ? . 2_545
H(39) H(25) 3.496 ? . 2_545
H(39) H(26) 2.660 ? . 2_545
H(40) Se(1) 3.185 ? . 2_645
H(40) S(3) 3.370 ? . 2_645
H(40) C(14) 3.477 ? . 7_645
H(40) C(15) 3.529 ? . 7_645
H(40) C(16) 3.512 ? . 7_645
H(40) H(11) 2.601 ? . 7_645
H(40) H(12) 2.752 ? . 7_645
H(40) H(15) 2.907 ? . 7_645
H(41) S(2) 3.557 ? . .
H(41) O(3) 3.341 ? . .
H(41) H(5) 3.050 ? . 8_555
H(41) H(6) 3.444 ? . 8_555
H(41) H(12) 3.560 ? . 7_645
H(41) H(15) 2.916 ? . 7_645
H(42) S(1) 2.923 ? . .
H(42) S(4) 3.348 ? . .
H(42) C(1) 3.461 ? . .
H(42) H(35) 3.185 ? . 5_656
H(42) H(36) 3.490 ? . 5_656
H(43) S(1) 3.139 ? . .
H(43) S(2) 3.340 ? . .
H(43) C(1) 2.833 ? . .
H(43) C(2) 2.929 ? . .
H(43) C(5) 3.511 ? . .
H(44) O(6) 3.479 ? . 2_645
H(44) O(9) 3.166 ? . 2_645
H(44) O(11) 2.884 ? . 5_656
H(44) C(20) 2.766 ? . 2_545
H(44) H(24) 2.522 ? . 2_545
H(44) H(25) 2.372 ? . 2_545
H(44) H(26) 2.974 ? . 2_545
H(45) O(2) 3.186 ? . .
H(45) O(11) 2.668 ? . 5_656
H(45) C(24) 2.978 ? . 5_656
H(45) H(24) 3.515 ? . 2_545
H(45) H(25) 3.570 ? . 2_545
H(45) H(34) 3.197 ? . 5_656
H(45) H(35) 2.649 ? . 5_656
H(45) H(36) 2.627 ? . 5_656
H(46) S(4) 3.404 ? . 5_656
H(46) O(6) 3.349 ? . 2_645
H(46) O(9) 3.531 ? . 2_645
H(46) O(11) 3.036 ? . 5_656
H(46) O(12) 3.569 ? . 2_645
H(46) H(36) 3.447 ? . 5_656

loop_
_geom_torsion_atom_site_label_1
_geom_torsion_atom_site_label_2
_geom_torsion_atom_site_label_3
_geom_torsion_atom_site_label_4
_geom_torsion
_geom_torsion_publ_flag
_geom_torsion_site_symmetry_1
_geom_torsion_site_symmetry_2
_geom_torsion_site_symmetry_3
_geom_torsion_site_symmetry_4
Se(1) Mo(1) S(1) C(1) 99.96(14) ? . . . .
Se(1) Mo(1) S(2) C(2) -100.63(14) ? . . . .
Se(1) Mo(1) S(3) C(3) 101.40(16) ? . . . .
Se(1) Mo(1) S(4) C(4) -99.65(17) ? . . . .
S(1) Mo(1) S(2) C(2) 7.89(14) ? . . . .
S(2) Mo(1) S(1) C(1) -7.78(14) ? . . . .
S(1) Mo(1) S(3) C(3) -80.23(18) ? . . . .
S(3) Mo(1) S(1) C(1) -78.39(16) ? . . . .
S(1) Mo(1) S(4) C(4) 151.32(17) ? . . . .
S(4) Mo(1) S(1) C(1) -149.78(15) ? . . . .
S(2) Mo(1) S(3) C(3) -150.56(17) ? . . . .
S(3) Mo(1) S(2) C(2) 151.60(15) ? . . . .
S(2) Mo(1) S(4) C(4) 79.46(18) ? . . . .
S(4) Mo(1) S(2) C(2) 80.25(16) ? . . . .
S(3) Mo(1) S(4) C(4) 7.87(17) ? . . . .
S(4) Mo(1) S(3) C(3) -8.42(17) ? . . . .
Mo(1) S(1) C(1) C(2) 6.6(3) ? . . . .
Mo(1) S(1) C(1) C(5) -176.0(3) ? . . . .
Mo(1) S(2) C(2) C(1) -7.1(3) ? . . . .
Mo(1) S(2) C(2) C(7) 176.2(2) ? . . . .
Mo(1) S(3) C(3) C(4) 8.0(4) ? . . . .
Mo(1) S(3) C(3) C(9) -174.4(3) ? . . . .
Mo(1) S(4) C(4) C(3) -6.2(4) ? . . . .
Mo(1) S(4) C(4) C(11) 177.7(4) ? . . . .
C(6) O(2) C(5) O(1) 0.5(6) ? . . . .
C(6) O(2) C(5) C(1) -179.4(4) ? . . . .
C(8) O(4) C(7) O(3) 0.1(4) ? . . . .
C(8) O(4) C(7) C(2) 176.6(3) ? . . . .
O(9) O(5) C(9) O(6) -41.0(7) ? . . . .
O(9) O(5) C(9) O(10) -120.5(8) ? . . . .
O(9) O(5) C(9) C(3) 127.8(9) ? . . . .
C(9) O(5) O(9) O(6) 41.4(7) ? . . . .
O(9) O(6) O(10) C(9) -38.9(7) ? . . . .
O(9) O(6) O(10) C(29) 91.6(11) ? . . . .
O(10) O(6) O(9) O(5) -0.8(8) ? . . . .
O(10) O(6) O(9) C(9) 35.9(6) ? . . . .
O(9) O(6) C(9) O(5) 51.8(8) ? . . . .
O(9) O(6) C(9) O(10) 134.0(8) ? . . . .
O(9) O(6) C(9) C(3) -117.7(8) ? . . . .
C(9) O(6) O(9) O(5) -36.7(5) ? . . . .
O(9) O(6) C(10) C(29) -100.1(11) ? . . . .
C(10) O(6) O(9) O(5) 88.1(8) ? . . . .
C(10) O(6) O(9) C(9) 124.8(7) ? . . . .
O(10) O(6) C(9) O(5) -82.2(7) ? . . . .
O(10) O(6) C(9) O(9) -134.0(8) ? . . . .
O(10) O(6) C(9) C(3) 108.4(7) ? . . . .
C(9) O(6) O(10) C(29) 130.5(11) ? . . . .
O(10) O(6) C(10) C(29) -0.2(8) ? . . . .
C(10) O(6) O(10) C(9) -130.3(7) ? . . . .
C(10) O(6) O(10) C(29) 0.2(9) ? . . . .
C(9) O(6) C(10) C(29) -45.3(12) ? . . . .
C(10) O(6) C(9) O(5) -20.2(11) ? . . . .
C(10) O(6) C(9) O(9) -72.0(9) ? . . . .
C(10) O(6) C(9) O(10) 62.0(9) ? . . . .
C(10) O(6) C(9) C(3) 170.3(7) ? . . . .
O(11) O(8) O(12) C(11) 49.0(7) ? . . . .
O(11) O(8) O(12) C(12) -75.1(7) ? . . . .
O(11) O(8) O(12) C(30) -74.6(10) ? . . . .
O(12) O(8) O(11) C(11) -53.5(7) ? . . . .
O(11) O(8) C(11) O(7) -77.0(9) ? . . . .
O(11) O(8) C(11) O(12) -131.9(7) ? . . . .
O(11) O(8) C(11) C(4) 119.8(7) ? . . . .
O(11) O(8) C(12) O(12) 120.2(7) ? . . . .
O(11) O(8) C(12) C(30) 119.5(12) ? . . . .
C(12) O(8) O(11) C(11) -122.8(7) ? . . . .
O(12) O(8) C(11) O(7) 54.9(9) ? . . . .
O(12) O(8) C(11) O(11) 131.9(7) ? . . . .
O(12) O(8) C(11) C(4) -108.3(7) ? . . . .
C(11) O(8) O(12) C(12) -124.1(6) ? . . . .
C(11) O(8) O(12) C(30) -123.6(9) ? . . . .
O(12) O(8) C(12) C(30) -0.8(10) ? . . . .
C(12) O(8) O(12) C(11) 124.1(6) ? . . . .
C(12) O(8) O(12) C(30) 0.5(7) ? . . . .
C(11) O(8) C(12) O(12) 62.4(8) ? . . . .
C(11) O(8) C(12) C(30) 61.6(14) ? . . . .
C(12) O(8) C(11) O(7) -7.9(12) ? . . . .
C(12) O(8) C(11) O(11) 69.0(8) ? . . . .
C(12) O(8) C(11) O(12) -62.8(8) ? . . . .
C(12) O(8) C(11) C(4) -171.1(6) ? . . . .
O(5) O(9) C(9) O(6) 136.0(7) ? . . . .
O(5) O(9) C(9) O(10) 81.1(7) ? . . . .
O(5) O(9) C(9) C(3) -124.3(9) ? . . . .
O(6) O(9) C(9) O(5) -136.0(7) ? . . . .
O(6) O(9) C(9) O(10) -54.9(9) ? . . . .
O(6) O(9) C(9) C(3) 99.7(9) ? . . . .
O(6) O(10) C(9) O(5) 120.1(6) ? . . . .
O(6) O(10) C(9) O(9) 42.8(8) ? . . . .
O(6) O(10) C(9) C(3) -115.7(6) ? . . . .
O(6) O(10) C(29) C(10) -0.2(8) ? . . . .
C(9) O(10) C(29) C(10) 34.5(15) ? . . . .
C(29) O(10) C(9) O(5) 66.3(11) ? . . . .
C(29) O(10) C(9) O(6) -53.8(11) ? . . . .
C(29) O(10) C(9) O(9) -11.0(15) ? . . . .
C(29) O(10) C(9) C(3) -169.6(10) ? . . . .
O(8) O(11) C(11) O(7) 130.4(6) ? . . . .
O(8) O(11) C(11) O(12) 38.7(6) ? . . . .
O(8) O(11) C(11) C(4) -109.1(8) ? . . . .
O(8) O(12) C(11) O(7) -140.3(6) ? . . . .
O(8) O(12) C(11) O(11) -47.1(7) ? . . . .
O(8) O(12) C(11) C(4) 102.8(7) ? . . . .
O(8) O(12) C(12) C(30) 179.2(11) ? . . . .
O(8) O(12) C(30) C(12) -0.8(10) ? . . . .
C(11) O(12) C(12) O(8) -41.7(5) ? . . . .
C(11) O(12) C(12) C(30) 137.4(13) ? . . . .
C(12) O(12) C(11) O(7) -92.6(6) ? . . . .
C(12) O(12) C(11) O(8) 47.7(6) ? . . . .
C(12) O(12) C(11) O(11) 0.6(9) ? . . . .
C(12) O(12) C(11) C(4) 150.5(6) ? . . . .
C(11) O(12) C(30) C(12) -52.8(14) ? . . . .
C(30) O(12) C(11) O(7) -63.6(11) ? . . . .
C(30) O(12) C(11) O(8) 76.7(11) ? . . . .
C(30) O(12) C(11) O(11) 29.6(13) ? . . . .
C(30) O(12) C(11) C(4) 179.5(9) ? . . . .
C(30) O(12) C(12) O(8) -179.2(11) ? . . . .
C(13) N(1) C(15) C(16) -49.1(5) ? . . . .
C(15) N(1) C(13) C(14) -58.6(4) ? . . . .
C(13) N(1) C(17) C(18) 58.1(5) ? . . . .
C(17) N(1) C(13) C(14) 61.3(4) ? . . . .
C(13) N(1) C(19) C(20) -174.4(4) ? . . . .
C(19) N(1) C(13) C(14) -177.2(3) ? . . . .
C(15) N(1) C(17) C(18) 179.7(4) ? . . . .
C(17) N(1) C(15) C(16) -171.0(4) ? . . . .
C(15) N(1) C(19) C(20) 66.2(5) ? . . . .
C(19) N(1) C(15) C(16) 67.7(5) ? . . . .
C(17) N(1) C(19) C(20) -52.9(5) ? . . . .
C(19) N(1) C(17) C(18) -60.4(5) ? . . . .
C(21) N(2) C(23) C(24) 54.4(6) ? . . . .
C(23) N(2) C(21) C(22) 60.9(7) ? . . . .
C(21) N(2) C(25) C(26) -56.1(6) ? . . . .
C(25) N(2) C(21) C(22) -61.0(7) ? . . . .
C(21) N(2) C(27) C(28) -176.7(5) ? . . . .
C(27) N(2) C(21) C(22) -178.0(5) ? . . . .
C(23) N(2) C(25) C(26) 177.3(5) ? . . . .
C(25) N(2) C(23) C(24) 179.2(5) ? . . . .
C(23) N(2) C(27) C(28) -52.6(6) ? . . . .
C(27) N(2) C(23) C(24) -63.4(6) ? . . . .
C(25) N(2) C(27) C(28) 63.8(6) ? . . . .
C(27) N(2) C(25) C(26) 58.6(6) ? . . . .
S(1) C(1) C(2) S(2) 0.4(5) ? . . . .
S(1) C(1) C(2) C(7) 176.7(3) ? . . . .
S(1) C(1) C(5) O(1) 173.0(3) ? . . . .
S(1) C(1) C(5) O(2) -7.1(5) ? . . . .
C(2) C(1) C(5) O(1) -9.7(6) ? . . . .
C(2) C(1) C(5) O(2) 170.3(3) ? . . . .
C(5) C(1) C(2) S(2) -177.1(3) ? . . . .
C(5) C(1) C(2) C(7) -0.7(6) ? . . . .
S(2) C(2) C(7) O(3) 92.2(4) ? . . . .
S(2) C(2) C(7) O(4) -84.3(3) ? . . . .
C(1) C(2) C(7) O(3) -84.5(6) ? . . . .
C(1) C(2) C(7) O(4) 99.1(4) ? . . . .
S(3) C(3) C(4) S(4) -1.2(5) ? . . . .
S(3) C(3) C(4) C(11) 174.6(4) ? . . . .
S(3) C(3) C(9) O(5) -22.5(7) ? . . . .
S(3) C(3) C(9) O(6) 146.6(5) ? . . . .
S(3) C(3) C(9) O(9) 81.2(10) ? . . . .
S(3) C(3) C(9) O(10) -122.2(5) ? . . . .
C(4) C(3) C(9) O(5) 154.9(6) ? . . . .
C(4) C(3) C(9) O(6) -36.0(8) ? . . . .
C(4) C(3) C(9) O(9) -101.3(10) ? . . . .
C(4) C(3) C(9) O(10) 55.3(7) ? . . . .
C(9) C(3) C(4) S(4) -178.6(3) ? . . . .
C(9) C(3) C(4) C(11) -2.7(8) ? . . . .
S(4) C(4) C(11) O(7) 113.9(6) ? . . . .
S(4) C(4) C(11) O(8) -80.3(7) ? . . . .
S(4) C(4) C(11) O(11) 2.9(10) ? . . . .
S(4) C(4) C(11) O(12) -141.4(6) ? . . . .
C(3) C(4) C(11) O(7) -62.2(8) ? . . . .
C(3) C(4) C(11) O(8) 103.6(7) ? . . . .
C(3) C(4) C(11) O(11) -173.2(8) ? . . . .
C(3) C(4) C(11) O(12) 42.6(9) ? . . . .
O(6) C(10) C(29) O(10) 0.2(10) ? . . . .
O(8) C(12) C(30) O(12) 0.6(8) ? . . . .
